data_7036086
loop_
_publ_author_name
'Exp\'osito, J Emilio'
'\'Alvarez-Pa\'ino, Marta'
'Aull\'on, Gabriel'
'Miguel, Jes\'us A'
'Espinet, Pablo'

_publ_section_title
;
 Higher fluorescence in platinum(iv) orthometallated complexes of perylene
 imine compared with their platinum(ii) or palladium(ii) analogues.
;
_journal_issue 36
_journal_name_full 'Dalton transactions (Cambridge, England : 2003)'
_journal_page_first 16164
_journal_page_last 16176
_journal_paper_doi 10.1039/c5dt02572a
_journal_volume 44
_journal_year 2015
_chemical_formula_sum 'C34 H27 N O2 Pt'
_chemical_formula_weight 676.66
_chemical_name_systematic
; 
 ? 
;
_space_group_IT_number 2
_symmetry_cell_setting triclinic
_symmetry_space_group_name_Hall '-P 1'
_symmetry_space_group_name_H-M 'P -1'
_atom_sites_solution_hydrogens geom
_atom_sites_solution_primary direct
_atom_sites_solution_secondary difmap
_audit_creation_method SHELXL-97
_audit_update_record
;
2015-07-01 deposited with the CCDC.
2015-08-04 downloaded from the CCDC.
;
_cell_angle_alpha 88.821(4)
_cell_angle_beta 73.295(3)
_cell_angle_gamma 60.986(3)
_cell_formula_units_Z 2
_cell_length_a 10.941(3)
_cell_length_b 11.036(3)
_cell_length_c 12.736(3)
_cell_measurement_temperature 298(2)
_cell_volume 1275.0(6)
_computing_cell_refinement 'Bruker XSCANS'
_computing_data_collection 'Bruker XSCANS'
_computing_data_reduction 'Bruker SHELXTL'
_computing_molecular_graphics 'Bruker SHELXTL'
_computing_publication_material 'Bruker SHELXTL'
_computing_structure_refinement 'SHELXL-97 (Sheldrick, 1997)'
_computing_structure_solution 'SHELXS-97 (Sheldrick, 1990)'
_diffrn_ambient_temperature 298(2)
_diffrn_measured_fraction_theta_full 0.993
_diffrn_measured_fraction_theta_max 0.993
_diffrn_measurement_device_type 'CCD area detector'
_diffrn_measurement_method 'phi and omega scans'
_diffrn_radiation_monochromator graphite
_diffrn_radiation_source 'fine-focus sealed tube'
_diffrn_radiation_type MoK\a
_diffrn_radiation_wavelength 0.71073
_diffrn_reflns_av_R_equivalents 0.0226
_diffrn_reflns_av_sigmaI/netI 0.0287
_diffrn_reflns_limit_h_max 13
_diffrn_reflns_limit_h_min -13
_diffrn_reflns_limit_k_max 13
_diffrn_reflns_limit_k_min -13
_diffrn_reflns_limit_l_max 15
_diffrn_reflns_limit_l_min -15
_diffrn_reflns_number 11222
_diffrn_reflns_theta_full 26.42
_diffrn_reflns_theta_max 26.42
_diffrn_reflns_theta_min 1.69
_exptl_absorpt_coefficient_mu 5.536
_exptl_absorpt_correction_T_max 1.000000
_exptl_absorpt_correction_T_min 0.539916
_exptl_absorpt_correction_type multi-scan
_exptl_absorpt_process_details '(G. M. Sheldrick, SADABS, 1996)'
_exptl_crystal_colour BLACK
_exptl_crystal_density_diffrn 1.762
_exptl_crystal_density_method 'not measured'
_exptl_crystal_description BLOCK
_exptl_crystal_F_000 664
_exptl_crystal_size_max 0.27
_exptl_crystal_size_mid 0.16
_exptl_crystal_size_min 0.15
_refine_diff_density_max 0.337
_refine_diff_density_min -0.650
_refine_diff_density_rms 0.101
_refine_ls_extinction_method none
_refine_ls_goodness_of_fit_ref 1.054
_refine_ls_hydrogen_treatment constr
_refine_ls_matrix_type full
_refine_ls_number_parameters 346
_refine_ls_number_reflns 5200
_refine_ls_number_restraints 0
_refine_ls_restrained_S_all 1.054
_refine_ls_R_factor_all 0.0217
_refine_ls_R_factor_gt 0.0188
_refine_ls_shift/su_max 0.001
_refine_ls_shift/su_mean 0.000
_refine_ls_structure_factor_coef Fsqd
_refine_ls_weighting_details 'calc w=1/[\s^2^(Fo^2^)+(0.0227P)^2^+0.0605P] where P=(Fo^2^+2Fc^2^)/3'
_refine_ls_weighting_scheme calc
_refine_ls_wR_factor_gt 0.0449
_refine_ls_wR_factor_ref 0.0460
_reflns_number_gt 4803
_reflns_number_total 5200
_reflns_threshold_expression >2sigma(I)
_cod_data_source_file c5dt02572a2.cif
_cod_data_source_block 4
_cod_depositor_comments
;
The following automatic conversions were performed:

'_symmetry_cell_setting' value 'Triclinic' changed to 'triclinic'
according to
/usr/data/users/saulius/crontab/automatic-downloads/rss-feeds/RSC/lib/dictionaries/cif_core.dic
dictionary named 'cif_core.dic' version 2.4.2 from 2011-04-26.

Automatic conversion script
Id: cif_fix_values 3271 2015-04-21 07:52:19Z andrius 

 Adding full bibliography for 7036086--7036088.cif.
;
_cod_original_cell_volume 1275.1(5)
_cod_original_sg_symbol_H-M P-1
_cod_database_code 7036086

loop_
_symmetry_equiv_pos_as_xyz
'x, y, z'
'-x, -y, -z'

loop_
_atom_site_label
_atom_site_type_symbol
_atom_site_fract_x
_atom_site_fract_y
_atom_site_fract_z
_atom_site_U_iso_or_equiv
_atom_site_adp_type
_atom_site_occupancy
_atom_site_symmetry_multiplicity
_atom_site_calc_flag
_atom_site_refinement_flags
Pt1 Pt 0.390391(10) 0.136090(10) 0.110062(8) 0.03547(4) Uani 1 1 d .
C1 C 0.2172(3) 0.0218(3) 0.2298(2) 0.0407(6) Uani 1 1 d .
N1 N 0.2045(3) 0.1614(2) 0.08846(19) 0.0381(5) Uani 1 1 d .
O1 O 0.4281(2) 0.2600(2) -0.00664(17) 0.0434(4) Uani 1 1 d .
O2 O 0.5696(2) 0.0971(2) 0.14848(16) 0.0426(5) Uani 1 1 d .
C2 C 0.3434(3) 0.0276(3) 0.2235(2) 0.0376(6) Uani 1 1 d .
C3 C 0.4202(3) -0.0398(3) 0.2979(2) 0.0396(6) Uani 1 1 d .
H3 H 0.5033 -0.0346 0.2953 0.048 Uiso 1 1 calc R
C4 C 0.3773(3) -0.1129(3) 0.3742(2) 0.0384(6) Uani 1 1 d .
C5 C 0.2512(3) -0.1243(3) 0.3781(2) 0.0405(6) Uani 1 1 d .
C6 C 0.1682(3) -0.0548(3) 0.3055(2) 0.0441(7) Uani 1 1 d .
C7 C 0.0445(4) -0.0658(4) 0.3114(3) 0.0583(9) Uani 1 1 d .
H7 H -0.0095 -0.0214 0.2640 0.070 Uiso 1 1 calc R
C8 C 0.0011(5) -0.1396(5) 0.3843(3) 0.0692(10) Uani 1 1 d .
H8 H -0.0822 -0.1445 0.3870 0.083 Uiso 1 1 calc R
C9 C 0.0815(4) -0.2078(4) 0.4550(3) 0.0648(10) Uani 1 1 d .
H9 H 0.0505 -0.2581 0.5044 0.078 Uiso 1 1 calc R
C10 C 0.2057(4) -0.2032(3) 0.4541(2) 0.0485(7) Uani 1 1 d .
C11 C 0.2920(4) -0.2753(3) 0.5283(2) 0.0497(7) Uani 1 1 d .
C12 C 0.4141(4) -0.2608(3) 0.5260(2) 0.0465(7) Uani 1 1 d .
C13 C 0.4592(3) -0.1807(3) 0.4522(2) 0.0428(6) Uani 1 1 d .
C14 C 0.5786(3) -0.1702(3) 0.4559(2) 0.0474(7) Uani 1 1 d .
H14 H 0.6085 -0.1184 0.4076 0.057 Uiso 1 1 calc R
C15 C 0.6564(4) -0.2351(4) 0.5300(3) 0.0591(9) Uani 1 1 d .
H15 H 0.7356 -0.2249 0.5310 0.071 Uiso 1 1 calc R
C16 C 0.6159(4) -0.3125(4) 0.5997(3) 0.0649(10) Uani 1 1 d .
H16 H 0.6678 -0.3550 0.6487 0.078 Uiso 1 1 calc R
C17 C 0.4982(4) -0.3297(4) 0.5999(3) 0.0562(9) Uani 1 1 d .
C18 C 0.4551(5) -0.4138(4) 0.6699(3) 0.0699(11) Uani 1 1 d .
H18 H 0.5083 -0.4602 0.7173 0.084 Uiso 1 1 calc R
C19 C 0.3401(5) -0.4285(4) 0.6698(3) 0.0732(11) Uani 1 1 d .
H19 H 0.3152 -0.4846 0.7164 0.088 Uiso 1 1 calc R
C20 C 0.2569(5) -0.3588(4) 0.5990(3) 0.0652(10) Uani 1 1 d .
H20 H 0.1772 -0.3692 0.5999 0.078 Uiso 1 1 calc R
C21 C 0.1468(3) 0.0972(3) 0.1522(2) 0.0428(6) Uani 1 1 d .
H21 H 0.0621 0.1001 0.1477 0.051 Uiso 1 1 calc R
C22 C 0.1307(3) 0.2430(3) 0.0141(2) 0.0373(6) Uani 1 1 d .
C23 C 0.2121(3) 0.2380(3) -0.0933(2) 0.0421(6) Uani 1 1 d .
H23 H 0.3145 0.1863 -0.1160 0.051 Uiso 1 1 calc R
C24 C 0.1393(3) 0.3110(3) -0.1666(2) 0.0451(7) Uani 1 1 d .
H24 H 0.1943 0.3065 -0.2388 0.054 Uiso 1 1 calc R
C25 C -0.0133(3) 0.3906(3) -0.1350(2) 0.0431(6) Uani 1 1 d .
C26 C -0.0911(3) 0.3975(3) -0.0271(3) 0.0485(7) Uani 1 1 d .
H26 H -0.1932 0.4525 -0.0033 0.058 Uiso 1 1 calc R
C27 C -0.0205(3) 0.3243(3) 0.0473(2) 0.0432(6) Uani 1 1 d .
H27 H -0.0756 0.3302 0.1198 0.052 Uiso 1 1 calc R
C28 C -0.0966(4) 0.4682(4) -0.2136(3) 0.0569(8) Uani 1 1 d .
H28A H -0.1214 0.4076 -0.2459 0.068 Uiso 1 1 calc R
H28B H -0.1884 0.5494 -0.1709 0.068 Uiso 1 1 calc R
C29 C -0.0184(5) 0.5158(5) -0.3048(4) 0.0802(12) Uani 1 1 d .
H29A H 0.0108 0.5727 -0.2744 0.120 Uiso 1 1 calc R
H29B H -0.0827 0.5697 -0.3462 0.120 Uiso 1 1 calc R
H29C H 0.0674 0.4360 -0.3528 0.120 Uiso 1 1 calc R
C30 C 0.5458(4) 0.3653(3) -0.1212(3) 0.0534(8) Uani 1 1 d .
H30A H 0.5228 0.3383 -0.1809 0.080 Uiso 1 1 calc R
H30B H 0.6430 0.3531 -0.1481 0.080 Uiso 1 1 calc R
H30C H 0.4756 0.4618 -0.0917 0.080 Uiso 1 1 calc R
C31 C 0.5392(3) 0.2758(3) -0.0319(2) 0.0413(6) Uani 1 1 d .
C32 C 0.6524(3) 0.2194(3) 0.0163(3) 0.0452(7) Uani 1 1 d .
H32 H 0.7282 0.2394 -0.0106 0.054 Uiso 1 1 calc R
C33 C 0.6614(3) 0.1367(3) 0.1003(2) 0.0409(6) Uani 1 1 d .
C34 C 0.7910(4) 0.0837(4) 0.1425(3) 0.0558(8) Uani 1 1 d .
H34A H 0.7565 0.1130 0.2209 0.084 Uiso 1 1 calc R
H34B H 0.8528 0.1208 0.1059 0.084 Uiso 1 1 calc R
H34C H 0.8465 -0.0167 0.1278 0.084 Uiso 1 1 calc R

loop_
_atom_site_aniso_label
_atom_site_aniso_U_11
_atom_site_aniso_U_22
_atom_site_aniso_U_33
_atom_site_aniso_U_23
_atom_site_aniso_U_13
_atom_site_aniso_U_12
Pt1 0.03096(6) 0.03755(7) 0.04155(7) 0.01390(4) -0.01387(4) -0.01886(5)
C1 0.0399(16) 0.0441(16) 0.0427(15) 0.0098(12) -0.0142(12) -0.0239(13)
N1 0.0340(12) 0.0375(12) 0.0437(12) 0.0101(10) -0.0151(10) -0.0171(10)
O1 0.0401(11) 0.0451(11) 0.0512(11) 0.0195(9) -0.0191(9) -0.0239(9)
O2 0.0393(11) 0.0491(12) 0.0505(11) 0.0206(9) -0.0228(9) -0.0263(9)
C2 0.0357(14) 0.0375(14) 0.0412(14) 0.0086(11) -0.0120(12) -0.0199(12)
C3 0.0378(15) 0.0437(15) 0.0397(14) 0.0095(12) -0.0123(12) -0.0223(13)
C4 0.0421(15) 0.0373(14) 0.0326(13) 0.0053(11) -0.0078(11) -0.0199(12)
C5 0.0424(16) 0.0417(15) 0.0361(14) 0.0057(12) -0.0061(12) -0.0236(13)
C6 0.0434(16) 0.0472(17) 0.0443(15) 0.0088(13) -0.0096(13) -0.0269(14)
C7 0.053(2) 0.076(2) 0.064(2) 0.0222(18) -0.0240(17) -0.0437(19)
C8 0.066(2) 0.089(3) 0.079(2) 0.030(2) -0.023(2) -0.059(2)
C9 0.071(2) 0.079(3) 0.067(2) 0.0290(19) -0.0196(19) -0.055(2)
C10 0.0534(19) 0.0490(17) 0.0428(16) 0.0084(13) -0.0056(14) -0.0306(15)
C11 0.058(2) 0.0443(17) 0.0377(15) 0.0072(12) -0.0047(14) -0.0243(15)
C12 0.0511(18) 0.0414(16) 0.0342(14) 0.0046(12) -0.0039(13) -0.0188(14)
C13 0.0469(17) 0.0388(15) 0.0354(14) 0.0071(11) -0.0109(12) -0.0172(13)
C14 0.0493(18) 0.0534(18) 0.0403(15) 0.0120(13) -0.0152(13) -0.0258(15)
C15 0.055(2) 0.065(2) 0.0535(19) 0.0133(16) -0.0223(16) -0.0254(18)
C16 0.061(2) 0.070(2) 0.0490(19) 0.0211(17) -0.0228(17) -0.0190(19)
C17 0.064(2) 0.0478(18) 0.0408(16) 0.0124(14) -0.0121(15) -0.0182(16)
C18 0.077(3) 0.059(2) 0.051(2) 0.0249(17) -0.0126(19) -0.021(2)
C19 0.088(3) 0.064(2) 0.054(2) 0.0287(18) -0.009(2) -0.036(2)
C20 0.078(3) 0.064(2) 0.0532(19) 0.0197(17) -0.0070(18) -0.043(2)
C21 0.0375(15) 0.0478(16) 0.0490(16) 0.0122(13) -0.0156(13) -0.0249(13)
C22 0.0362(14) 0.0337(14) 0.0451(15) 0.0088(11) -0.0177(12) -0.0174(12)
C23 0.0335(14) 0.0405(15) 0.0476(15) 0.0081(12) -0.0115(12) -0.0158(12)
C24 0.0428(16) 0.0460(16) 0.0404(15) 0.0078(13) -0.0120(13) -0.0184(14)
C25 0.0434(16) 0.0372(15) 0.0523(16) 0.0101(13) -0.0220(14) -0.0192(13)
C26 0.0301(14) 0.0465(17) 0.0627(19) 0.0092(14) -0.0171(14) -0.0135(13)
C27 0.0360(15) 0.0452(16) 0.0442(15) 0.0070(12) -0.0097(12) -0.0190(13)
C28 0.0506(19) 0.055(2) 0.066(2) 0.0200(16) -0.0296(17) -0.0220(16)
C29 0.069(3) 0.098(3) 0.081(3) 0.044(2) -0.041(2) -0.039(2)
C30 0.057(2) 0.0500(18) 0.0553(18) 0.0224(15) -0.0181(16) -0.0293(16)
C31 0.0417(16) 0.0383(15) 0.0432(15) 0.0087(12) -0.0083(13) -0.0225(13)
C32 0.0427(16) 0.0477(17) 0.0558(17) 0.0163(14) -0.0153(14) -0.0309(14)
C33 0.0357(15) 0.0398(15) 0.0521(16) 0.0062(12) -0.0161(13) -0.0212(12)
C34 0.0482(18) 0.061(2) 0.076(2) 0.0199(17) -0.0321(17) -0.0335(16)

loop_
_atom_type_symbol
_atom_type_description
_atom_type_scat_dispersion_real
_atom_type_scat_dispersion_imag
_atom_type_scat_source
C C 0.0033 0.0016 'International Tables Vol C Tables 4.2.6.8 and 6.1.1.4'
H H 0.0000 0.0000 'International Tables Vol C Tables 4.2.6.8 and 6.1.1.4'
N N 0.0061 0.0033 'International Tables Vol C Tables 4.2.6.8 and 6.1.1.4'
O O 0.0106 0.0060 'International Tables Vol C Tables 4.2.6.8 and 6.1.1.4'
Pt Pt -1.7033 8.3905 'International Tables Vol C Tables 4.2.6.8 and 6.1.1.4'

loop_
_geom_angle_atom_site_label_1
_geom_angle_atom_site_label_2
_geom_angle_atom_site_label_3
_geom_angle
C2 Pt1 O2 91.46(10)
C2 Pt1 N1 80.77(10)
O2 Pt1 N1 172.22(8)
C2 Pt1 O1 176.84(9)
O2 Pt1 O1 90.62(8)
N1 Pt1 O1 97.12(8)
C2 C1 C6 122.1(3)
C2 C1 C21 112.9(2)
C6 C1 C21 125.0(3)
C21 N1 C22 118.4(2)
C21 N1 Pt1 113.99(19)
C22 N1 Pt1 127.59(18)
C31 O1 Pt1 124.40(18)
C33 O2 Pt1 125.70(18)
C1 C2 C3 118.1(2)
C1 C2 Pt1 114.4(2)
C3 C2 Pt1 127.5(2)
C4 C3 C2 122.7(3)
C3 C4 C5 119.5(3)
C3 C4 C13 121.2(3)
C5 C4 C13 119.2(2)
C6 C5 C4 119.5(2)
C6 C5 C10 119.2(3)
C4 C5 C10 121.3(3)
C7 C6 C1 123.4(3)
C7 C6 C5 118.7(3)
C1 C6 C5 117.9(3)
C8 C7 C6 121.8(3)
C7 C8 C9 119.9(3)
C10 C9 C8 122.1(3)
C9 C10 C5 118.3(3)
C9 C10 C11 122.7(3)
C5 C10 C11 119.0(3)
C20 C11 C12 119.4(3)
C20 C11 C10 121.1(3)
C12 C11 C10 119.4(3)
C11 C12 C13 122.2(3)
C11 C12 C17 119.8(3)
C13 C12 C17 118.1(3)
C14 C13 C12 118.7(3)
C14 C13 C4 122.5(3)
C12 C13 C4 118.8(3)
C13 C14 C15 122.3(3)
C16 C15 C14 119.7(3)
C15 C16 C17 121.4(3)
C16 C17 C18 122.9(3)
C16 C17 C12 119.8(3)
C18 C17 C12 117.3(4)
C19 C18 C17 122.2(4)
C18 C19 C20 120.1(4)
C11 C20 C19 121.1(4)
N1 C21 C1 118.0(3)
C27 C22 C23 119.4(3)
C27 C22 N1 120.8(2)
C23 C22 N1 119.8(2)
C22 C23 C24 119.4(3)
C25 C24 C23 121.8(3)
C26 C25 C24 117.6(3)
C26 C25 C28 119.1(3)
C24 C25 C28 123.2(3)
C25 C26 C27 121.5(3)
C22 C27 C26 120.2(3)
C29 C28 C25 115.9(3)
O1 C31 C32 126.1(3)
O1 C31 C30 115.0(3)
C32 C31 C30 118.9(3)
C33 C32 C31 125.9(3)
O2 C33 C32 127.0(3)
O2 C33 C34 113.6(3)
C32 C33 C34 119.4(3)

loop_
_geom_bond_atom_site_label_1
_geom_bond_atom_site_label_2
_geom_bond_distance
Pt1 C2 1.971(3)
Pt1 O2 1.9982(19)
Pt1 N1 2.014(2)
Pt1 O1 2.0881(19)
C1 C2 1.392(4)
C1 C6 1.428(4)
C1 C21 1.430(4)
N1 C21 1.294(4)
N1 C22 1.435(3)
O1 C31 1.261(3)
O2 C33 1.280(3)
C2 C3 1.407(4)
C3 C4 1.375(4)
C4 C5 1.431(4)
C4 C13 1.478(4)
C5 C6 1.431(4)
C5 C10 1.433(4)
C6 C7 1.397(4)
C7 C8 1.357(5)
C8 C9 1.391(5)
C9 C10 1.381(5)
C10 C11 1.474(5)
C11 C20 1.384(5)
C11 C12 1.413(5)
C12 C13 1.425(4)
C12 C17 1.449(5)
C13 C14 1.379(4)
C14 C15 1.404(4)
C15 C16 1.350(5)
C16 C17 1.390(5)
C17 C18 1.424(5)
C18 C19 1.345(6)
C19 C20 1.414(5)
C22 C27 1.376(4)
C22 C23 1.386(4)
C23 C24 1.389(4)
C24 C25 1.388(4)
C25 C26 1.374(4)
C25 C28 1.517(4)
C26 C27 1.390(4)
C28 C29 1.482(5)
C30 C31 1.500(4)
C31 C32 1.404(4)
C32 C33 1.386(4)
C33 C34 1.505(4)
